data_7001571
loop_
_publ_author_name
'Huang, Guo'
'Sun, Yan-Qiong'
'Xu, Zhengtao'
'Zeller, Matthias'
'Hunter, Allen D.'

_publ_section_title
;
 Structural regularity and diversity in hybrids of aromatic thioethers
 and BiBr3: from discrete complexes to layers and 3D nets
;
_journal_issue 26
_journal_name_full 'Dalton Transactions'
_journal_page_first 5083
_journal_page_last 5093
_journal_paper_doi 10.1039/b902490p
_journal_year 2009
_chemical_formula_sum 'C13 H11 Bi Br3 S2'
_chemical_formula_weight 680.05
_chemical_name_systematic
;
?
;
_space_group_IT_number 2
_symmetry_cell_setting triclinic
_symmetry_space_group_name_Hall '-P 1'
_symmetry_space_group_name_H-M 'P -1'
_atom_sites_solution_hydrogens geom
_atom_sites_solution_primary direct
_atom_sites_solution_secondary difmap
_audit_creation_method SHELXL-97
_cell_angle_alpha 78.886(3)
_cell_angle_beta 89.642(3)
_cell_angle_gamma 71.235(3)
_cell_formula_units_Z 2
_cell_length_a 6.8667(11)
_cell_length_b 9.6144(15)
_cell_length_c 13.465(2)
_cell_measurement_reflns_used 4801
_cell_measurement_temperature 100(2)
_cell_measurement_theta_max 30.498
_cell_measurement_theta_min 2.486
_cell_volume 824.4(2)
_computing_cell_refinement 'SAINT+ 6.45 (Bruker, 2003)'
_computing_data_collection 'SMART 5.630 (Bruker, 1997-2002)'
_computing_data_reduction 'SAINT+ 6.45'
_computing_molecular_graphics 'SHELXTL 6.14'
_computing_publication_material 'SHELXTL 6.14'
_computing_structure_refinement 'SHELXTL 6.14'
_computing_structure_solution 'SHELXTL 6.14 (Bruker, 2000-2003)'
_diffrn_ambient_temperature 100(2)
_diffrn_measured_fraction_theta_full 0.992
_diffrn_measured_fraction_theta_max 0.992
_diffrn_measurement_device_type 'Bruker AXS SMART APEX CCD diffractometer'
_diffrn_measurement_method '\w scans'
_diffrn_radiation_monochromator graphite
_diffrn_radiation_source 'fine-focus sealed tube'
_diffrn_radiation_type MoK\a
_diffrn_radiation_wavelength 0.71073
_diffrn_reflns_av_R_equivalents 0.0435
_diffrn_reflns_av_sigmaI/netI 0.0700
_diffrn_reflns_limit_h_max 9
_diffrn_reflns_limit_h_min -9
_diffrn_reflns_limit_k_max 12
_diffrn_reflns_limit_k_min -12
_diffrn_reflns_limit_l_max 17
_diffrn_reflns_limit_l_min -17
_diffrn_reflns_number 7901
_diffrn_reflns_theta_full 28.28
_diffrn_reflns_theta_max 28.28
_diffrn_reflns_theta_min 1.54
_diffrn_standards_number 0
_exptl_absorpt_coefficient_mu 18.199
_exptl_absorpt_correction_T_max 0.280
_exptl_absorpt_correction_T_min 0.115
_exptl_absorpt_correction_type multi-scan
_exptl_absorpt_process_details 'SADABS (Sheldrick, 2007)'
_exptl_crystal_colour orange
_exptl_crystal_density_diffrn 2.739
_exptl_crystal_density_method 'not measured'
_exptl_crystal_description plate
_exptl_crystal_F_000 618
_exptl_crystal_size_max 0.18
_exptl_crystal_size_mid 0.12
_exptl_crystal_size_min 0.07
_refine_diff_density_max 4.487
_refine_diff_density_min -2.188
_refine_diff_density_rms 0.410
_refine_ls_extinction_method none
_refine_ls_goodness_of_fit_ref 1.064
_refine_ls_hydrogen_treatment constr
_refine_ls_matrix_type full
_refine_ls_number_parameters 174
_refine_ls_number_reflns 4042
_refine_ls_number_restraints 0
_refine_ls_restrained_S_all 1.064
_refine_ls_R_factor_all 0.0715
_refine_ls_R_factor_gt 0.0507
_refine_ls_shift/su_max 0.001
_refine_ls_shift/su_mean 0.000
_refine_ls_structure_factor_coef Fsqd
_refine_ls_weighting_details 'calc w=1/[\s^2^(Fo^2^)+(0.0812P)^2^+0.0000P] where P=(Fo^2^+2Fc^2^)/3'
_refine_ls_weighting_scheme calc
_refine_ls_wR_factor_gt 0.1234
_refine_ls_wR_factor_ref 0.1409
_reflns_number_gt 3172
_reflns_number_total 4042
_reflns_threshold_expression I>2\s(I)
_cod_data_source_file b902490p.txt
_cod_data_source_block 1
_cod_depositor_comments
;
The following automatic conversions were performed:
'_symmetry_cell_setting' value 'Triclinic' changed to 'triclinic'
according to '/home/saulius/struct/CIF-dictionaries/cif_core.dic'
dictionary named 'cif_core.dic' version 2.4.1 from 2010-06-29.

Automatic conversion script
Id: cif_fix_enum 1527 2010-12-29 10:47:43Z saulius 
;
_cod_original_cell_volume 824.5(2)
_cod_original_sg_symbol_H-M P-1
_cod_database_code 7001571

loop_
_symmetry_equiv_pos_as_xyz
'x, y, z'
'-x, -y, -z'

loop_
_atom_site_label
_atom_site_type_symbol
_atom_site_fract_x
_atom_site_fract_y
_atom_site_fract_z
_atom_site_U_iso_or_equiv
_atom_site_adp_type
_atom_site_occupancy
_atom_site_symmetry_multiplicity
_atom_site_calc_flag
_atom_site_refinement_flags
_atom_site_disorder_assembly
_atom_site_disorder_group
Bi1 Bi 0.24087(6) -0.00775(4) 0.59768(3) 0.02529(14) Uani 1 1 d . . .
Br1 Br 0.45716(15) -0.17036(11) 0.46213(8) 0.0294(2) Uani 1 1 d . . .
Br2 Br 0.01003(16) -0.18930(11) 0.61054(8) 0.0299(2) Uani 1 1 d . . .
Br3 Br 0.47273(16) -0.17634(12) 0.75934(8) 0.0343(3) Uani 1 1 d . . .
C1 C 1.0857(17) 0.5885(11) 0.9333(8) 0.033(2) Uani 1 1 d . . .
H1 H 1.1445 0.6497 0.8873 0.039 Uiso 1 1 calc R . .
C2 C 0.9380(17) 0.5399(11) 0.8988(9) 0.033(2) Uani 1 1 d . . .
H2 H 0.8952 0.5672 0.8288 0.040 Uiso 1 1 calc R . .
C3 C 0.8494(15) 0.4507(11) 0.9651(8) 0.027(2) Uani 1 1 d . . .
C4 C 0.6958(17) 0.3973(13) 0.9287(8) 0.033(2) Uani 1 1 d . . .
C5 C 0.5720(17) 0.3509(12) 0.8978(8) 0.031(2) Uani 1 1 d . . .
C6 C 0.4193(16) 0.3001(12) 0.8631(8) 0.029(2) Uani 1 1 d . . .
C7 C 0.3277(16) 0.3543(12) 0.7650(8) 0.029(2) Uani 1 1 d . . .
H7 H 0.3711 0.4261 0.7198 0.035 Uiso 1 1 calc R . .
C8 C 0.1744(15) 0.3055(11) 0.7321(7) 0.026(2) Uani 1 1 d . . .
C9 C 0.1195(17) 0.1930(12) 0.7968(8) 0.031(2) Uani 1 1 d . . .
C10 C 0.2046(16) 0.1391(12) 0.8922(8) 0.031(2) Uani 1 1 d . . .
H10 H 0.1631 0.0652 0.9361 0.037 Uiso 1 1 calc R . .
C11 C 0.3518(15) 0.1912(12) 0.9259(8) 0.029(2) Uani 1 1 d . . .
H11 H 0.4096 0.1526 0.9935 0.035 Uiso 1 1 calc R . .
C12 C -0.2017(16) 0.4748(13) 0.6283(9) 0.036(3) Uani 1 1 d . . .
H12A H -0.2422 0.4232 0.6910 0.054 Uiso 1 1 calc R . .
H12B H -0.2917 0.4778 0.5711 0.054 Uiso 1 1 calc R . .
H12C H -0.2144 0.5773 0.6341 0.054 Uiso 1 1 calc R . .
C13 C -0.0840(19) -0.0154(14) 0.8439(9) 0.040(3) Uani 1 1 d . . .
H13A H 0.0535 -0.0836 0.8698 0.060 Uiso 1 1 calc R . .
H13B H -0.1626 -0.0717 0.8187 0.060 Uiso 1 1 calc R . .
H13C H -0.1558 0.0304 0.8986 0.060 Uiso 1 1 calc R . .
S1 S 0.0643(4) 0.3744(3) 0.60709(19) 0.0293(5) Uani 1 1 d . . .
S2 S -0.0606(4) 0.1276(3) 0.7433(2) 0.0291(5) Uani 1 1 d . . .

loop_
_atom_site_aniso_label
_atom_site_aniso_U_11
_atom_site_aniso_U_22
_atom_site_aniso_U_33
_atom_site_aniso_U_23
_atom_site_aniso_U_13
_atom_site_aniso_U_12
Bi1 0.0219(2) 0.0303(2) 0.0222(2) -0.00426(14) 0.00225(13) -0.00706(14)
Br1 0.0244(5) 0.0327(5) 0.0308(5) -0.0093(4) 0.0066(4) -0.0074(4)
Br2 0.0291(5) 0.0313(5) 0.0293(5) -0.0029(4) 0.0012(4) -0.0115(4)
Br3 0.0265(5) 0.0392(6) 0.0298(5) -0.0020(4) -0.0026(4) -0.0034(4)
C1 0.035(6) 0.025(5) 0.035(6) -0.011(4) 0.002(5) -0.002(4)
C2 0.032(6) 0.027(5) 0.035(6) -0.013(4) -0.003(4) 0.002(4)
C3 0.015(4) 0.028(5) 0.036(6) -0.013(4) -0.004(4) 0.002(4)
C4 0.023(5) 0.039(6) 0.031(6) -0.009(5) 0.003(4) 0.000(4)
C5 0.029(5) 0.037(6) 0.026(5) -0.010(4) 0.001(4) -0.006(4)
C6 0.027(5) 0.030(5) 0.028(5) -0.007(4) -0.001(4) -0.005(4)
C7 0.024(5) 0.031(5) 0.029(5) -0.007(4) 0.004(4) -0.007(4)
C8 0.027(5) 0.031(5) 0.015(4) 0.001(4) 0.000(4) -0.006(4)
C9 0.033(6) 0.034(5) 0.022(5) -0.007(4) 0.006(4) -0.006(4)
C10 0.028(5) 0.032(5) 0.027(5) 0.001(4) 0.006(4) -0.006(4)
C11 0.021(5) 0.038(6) 0.023(5) -0.005(4) -0.001(4) -0.002(4)
C12 0.025(5) 0.042(6) 0.034(6) 0.001(5) 0.008(4) -0.007(5)
C13 0.042(7) 0.050(7) 0.033(6) -0.002(5) 0.014(5) -0.027(6)
S1 0.0276(13) 0.0336(13) 0.0233(12) -0.0014(10) 0.0024(10) -0.0078(10)
S2 0.0270(13) 0.0326(13) 0.0262(13) -0.0059(10) 0.0059(10) -0.0079(10)

loop_
_atom_type_symbol
_atom_type_description
_atom_type_scat_dispersion_real
_atom_type_scat_dispersion_imag
_atom_type_scat_source
C C 0.0033 0.0016 'International Tables Vol C Tables 4.2.6.8 and 6.1.1.4'
H H 0.0000 0.0000 'International Tables Vol C Tables 4.2.6.8 and 6.1.1.4'
S S 0.1246 0.1234 'International Tables Vol C Tables 4.2.6.8 and 6.1.1.4'
Br Br -0.2901 2.4595 'International Tables Vol C Tables 4.2.6.8 and 6.1.1.4'
Bi Bi -4.1077 10.2566 'International Tables Vol C Tables 4.2.6.8 and 6.1.1.4'

loop_
_geom_angle_atom_site_label_1
_geom_angle_atom_site_label_2
_geom_angle_atom_site_label_3
_geom_angle
_geom_angle_site_symmetry_1
_geom_angle_site_symmetry_3
_geom_angle_publ_flag
Br3 Bi1 Br2 91.55(4) . . ?
Br3 Bi1 Br1 95.82(4) . . ?
Br2 Bi1 Br1 85.32(4) . . ?
Br3 Bi1 S2 86.13(6) . . ?
Br2 Bi1 S2 81.39(6) . . ?
Br1 Bi1 S2 166.62(6) . . ?
Br3 Bi1 Br1 93.10(3) . 2_656 ?
Br2 Bi1 Br1 166.42(3) . 2_656 ?
Br1 Bi1 Br1 81.52(3) . 2_656 ?
S2 Bi1 Br1 111.64(6) . 2_656 ?
Br3 Bi1 Br2 175.29(3) . 2_556 ?
Br2 Bi1 Br2 90.18(3) . 2_556 ?
Br1 Bi1 Br2 79.96(3) . 2_556 ?
S2 Bi1 Br2 98.46(6) . 2_556 ?
Br1 Bi1 Br2 84.26(3) 2_656 2_556 ?
Bi1 Br1 Bi1 98.48(3) . 2_656 ?
Bi1 Br2 Bi1 89.82(3) . 2_556 ?
C2 C1 C3 120.4(11) . 2_767 ?
C2 C1 H1 119.8 . . ?
C3 C1 H1 119.8 2_767 . ?
C1 C2 C3 120.7(11) . . ?
C1 C2 H2 119.7 . . ?
C3 C2 H2 119.7 . . ?
C1 C3 C2 118.9(10) 2_767 . ?
C1 C3 C4 120.2(10) 2_767 . ?
C2 C3 C4 120.9(10) . . ?
C5 C4 C3 178.6(12) . . ?
C4 C5 C6 177.6(12) . . ?
C7 C6 C5 121.7(10) . . ?
C7 C6 C11 116.7(10) . . ?
C5 C6 C11 121.6(10) . . ?
C8 C7 C6 121.3(10) . . ?
C8 C7 H7 119.4 . . ?
C6 C7 H7 119.4 . . ?
C7 C8 C9 119.2(9) . . ?
C7 C8 S1 120.1(7) . . ?
C9 C8 S1 120.5(8) . . ?
C10 C9 C8 120.7(11) . . ?
C10 C9 S2 123.9(9) . . ?
C8 C9 S2 115.4(8) . . ?
C9 C10 C11 120.0(10) . . ?
C9 C10 H10 120.0 . . ?
C11 C10 H10 120.0 . . ?
C10 C11 C6 122.0(10) . . ?
C10 C11 H11 119.0 . . ?
C6 C11 H11 119.0 . . ?
S1 C12 H12A 109.5 . . ?
S1 C12 H12B 109.5 . . ?
H12A C12 H12B 109.5 . . ?
S1 C12 H12C 109.5 . . ?
H12A C12 H12C 109.5 . . ?
H12B C12 H12C 109.5 . . ?
S2 C13 H13A 109.5 . . ?
S2 C13 H13B 109.5 . . ?
H13A C13 H13B 109.5 . . ?
S2 C13 H13C 109.5 . . ?
H13A C13 H13C 109.5 . . ?
H13B C13 H13C 109.5 . . ?
C8 S1 C12 101.8(5) . . ?
C9 S2 C13 102.5(6) . . ?
C9 S2 Bi1 92.1(3) . . ?
C13 S2 Bi1 110.2(4) . . ?

loop_
_geom_bond_atom_site_label_1
_geom_bond_atom_site_label_2
_geom_bond_distance
_geom_bond_site_symmetry_2
_geom_bond_publ_flag
Bi1 Br3 2.6312(11) . ?
Bi1 Br2 2.6925(11) . ?
Bi1 Br1 2.7484(11) . ?
Bi1 S2 3.004(3) . ?
Bi1 Br1 3.1004(11) 2_656 ?
Bi1 Br2 3.2142(11) 2_556 ?
Br1 Bi1 3.1004(11) 2_656 ?
Br2 Bi1 3.2142(11) 2_556 ?
C1 C2 1.363(16) . ?
C1 C3 1.383(15) 2_767 ?
C1 H1 0.9500 . ?
C2 C3 1.391(15) . ?
C2 H2 0.9500 . ?
C3 C1 1.383(15) 2_767 ?
C3 C4 1.438(16) . ?
C4 C5 1.189(16) . ?
C5 C6 1.407(16) . ?
C6 C7 1.396(15) . ?
C6 C11 1.411(14) . ?
C7 C8 1.389(15) . ?
C7 H7 0.9500 . ?
C8 C9 1.402(14) . ?
C8 S1 1.763(10) . ?
C9 C10 1.348(15) . ?
C9 S2 1.770(12) . ?
C10 C11 1.377(16) . ?
C10 H10 0.9500 . ?
C11 H11 0.9500 . ?
C12 S1 1.821(11) . ?
C12 H12A 0.9800 . ?
C12 H12B 0.9800 . ?
C12 H12C 0.9800 . ?
C13 S2 1.781(10) . ?
C13 H13A 0.9800 . ?
C13 H13B 0.9800 . ?
C13 H13C 0.9800 . ?

loop_
_geom_torsion_atom_site_label_1
_geom_torsion_atom_site_label_2
_geom_torsion_atom_site_label_3
_geom_torsion_atom_site_label_4
_geom_torsion
_geom_torsion_site_symmetry_1
_geom_torsion_site_symmetry_2
_geom_torsion_site_symmetry_3
_geom_torsion_site_symmetry_4
_geom_torsion_publ_flag
Br3 Bi1 Br1 Bi1 -92.28(4) . . . 2_656 ?
Br2 Bi1 Br1 Bi1 176.64(3) . . . 2_656 ?
S2 Bi1 Br1 Bi1 169.9(2) . . . 2_656 ?
Br1 Bi1 Br1 Bi1 0.0 2_656 . . 2_656 ?
Br2 Bi1 Br1 Bi1 85.62(3) 2_556 . . 2_656 ?
Br3 Bi1 Br2 Bi1 -175.62(3) . . . 2_556 ?
Br1 Bi1 Br2 Bi1 -79.91(3) . . . 2_556 ?
S2 Bi1 Br2 Bi1 98.53(6) . . . 2_556 ?
Br1 Bi1 Br2 Bi1 -65.60(14) 2_656 . . 2_556 ?
Br2 Bi1 Br2 Bi1 0.0 2_556 . . 2_556 ?
C3 C1 C2 C3 0.3(17) 2_767 . . . ?
C1 C2 C3 C1 -0.3(17) . . . 2_767 ?
C1 C2 C3 C4 -179.0(9) . . . . ?
C5 C6 C7 C8 -178.8(10) . . . . ?
C11 C6 C7 C8 1.4(15) . . . . ?
C6 C7 C8 C9 -3.8(16) . . . . ?
C6 C7 C8 S1 -179.2(8) . . . . ?
C7 C8 C9 C10 4.2(16) . . . . ?
S1 C8 C9 C10 179.5(8) . . . . ?
C7 C8 C9 S2 -174.6(8) . . . . ?
S1 C8 C9 S2 0.7(12) . . . . ?
C8 C9 C10 C11 -2.0(16) . . . . ?
S2 C9 C10 C11 176.6(8) . . . . ?
C9 C10 C11 C6 -0.4(16) . . . . ?
C7 C6 C11 C10 0.7(15) . . . . ?
C5 C6 C11 C10 -179.0(10) . . . . ?
C7 C8 S1 C12 -115.7(9) . . . . ?
C9 C8 S1 C12 69.1(10) . . . . ?
C10 C9 S2 C13 -0.8(11) . . . . ?
C8 C9 S2 C13 177.9(8) . . . . ?
C10 C9 S2 Bi1 -112.0(9) . . . . ?
C8 C9 S2 Bi1 66.7(8) . . . . ?
Br3 Bi1 S2 C9 61.1(3) . . . . ?
Br2 Bi1 S2 C9 153.2(3) . . . . ?
Br1 Bi1 S2 C9 160.0(4) . . . . ?
Br1 Bi1 S2 C9 -30.7(4) 2_656 . . . ?
Br2 Bi1 S2 C9 -117.9(3) 2_556 . . . ?
Br3 Bi1 S2 C13 -43.1(5) . . . . ?
Br2 Bi1 S2 C13 49.1(5) . . . . ?
Br1 Bi1 S2 C13 55.8(5) . . . . ?
Br1 Bi1 S2 C13 -134.9(5) 2_656 . . . ?
Br2 Bi1 S2 C13 138.0(5) 2_556 . . . ?
